data_4003231
loop_
_publ_author_name
'Mouat, Aidan R.'
'Mane, Anil U.'
'Elam, Jeffrey W.'
'Delferro, Massimiliano'
'Marks, Tobin J.'
'Stair, Peter C.'

_publ_section_title
;
 Volatile Hexavalent Oxo-amidinate Complexes: Molybdenum and Tungsten
 Precursors for Atomic Layer Deposition
;
_journal_issue 6
_journal_name_full 'Chemistry of Materials'
_journal_page_first 1907
_journal_paper_doi 10.1021/acs.chemmater.6b00248
_journal_volume 28
_journal_year 2016
_chemical_formula_moiety 'C20 H42 N4 O4 W2, C5 H11'
_chemical_formula_sum 'C25 H53 N4 O4 W2'
_chemical_formula_weight 841.41
_chemical_name_systematic W2O2(u2-O)2(tBuAMD)2
_space_group_crystal_system monoclinic
_space_group_IT_number 14
_space_group_name_Hall '-P 2yn'
_space_group_name_H-M_alt 'P 1 21/n 1'
_atom_sites_solution_hydrogens geom
_audit_creation_date 2015-07-26
_audit_creation_method
;
Olex2 1.2
(compiled 2015.01.26 svn.r3150 for OlexSys, GUI svn.r4998)
;
_cell_angle_alpha 90
_cell_angle_beta 97.80(3)
_cell_angle_gamma 90
_cell_formula_units_Z 4
_cell_length_a 10.760(2)
_cell_length_b 24.074(5)
_cell_length_c 12.908(3)
_cell_measurement_temperature 100
_cell_volume 3312.7(12)
_computing_cell_refinement 'SAINT V7.23A (Bruker, 2005)'
_computing_data_collection 'APEX2 V2.1-4 (Bruker, 2007)'
_computing_data_reduction 'Bruker SAINT'
_computing_molecular_graphics 'Olex2 (Dolomanov et al., 2009)'
_computing_publication_material 'Olex2 (Dolomanov et al., 2009)'
_computing_structure_refinement 'XL (Sheldrick, 2008)'
_diffrn_ambient_temperature 100
_diffrn_detector_area_resol_mean 8
_diffrn_measured_fraction_theta_full 0.944
_diffrn_measured_fraction_theta_max 0.944
_diffrn_measurement_device_type 'Bruker APEX-II CCD'
_diffrn_measurement_method '\w scans'
_diffrn_radiation_monochromator graphite
_diffrn_radiation_type MoK\a
_diffrn_radiation_wavelength 0.71073
_diffrn_reflns_av_unetI/netI 0.1137
_diffrn_reflns_Laue_measured_fraction_full 0.944
_diffrn_reflns_Laue_measured_fraction_max 0.944
_diffrn_reflns_limit_h_max 12
_diffrn_reflns_limit_h_min -13
_diffrn_reflns_limit_k_max 29
_diffrn_reflns_limit_k_min 0
_diffrn_reflns_limit_l_max 15
_diffrn_reflns_limit_l_min 0
_diffrn_reflns_number 12169
_diffrn_reflns_point_group_measured_fraction_full 0.944
_diffrn_reflns_point_group_measured_fraction_max 0.944
_diffrn_reflns_theta_full 25.733
_diffrn_reflns_theta_max 25.733
_diffrn_reflns_theta_min 2.315
_diffrn_source 'sealed tube'
_diffrn_standards_number 0
_exptl_absorpt_coefficient_mu 6.970
_exptl_absorpt_correction_T_max 0.745263
_exptl_absorpt_correction_T_min 0.485413
_exptl_absorpt_correction_type multi-scan
_exptl_absorpt_process_details
;
 TWINABS-2012/1 (Bruker,2012) was used for absorption correction.
 
For component 1:
 wR2(int) was 0.1281 before and 0.0960 after correction.
 The Ratio of minimum to maximum transmission is 0.67.
 The \l/2 correction factor is Not present

Final HKLF 4 output contains 30004 reflections, Rint = 0.1027
 (11314 with I > 3sig(I), Rint = 0.0854)
;
_exptl_crystal_colour 'dull dark green'
_exptl_crystal_colour_lustre dull
_exptl_crystal_colour_modifier dark
_exptl_crystal_colour_primary green
_exptl_crystal_density_diffrn 1.687
_exptl_crystal_description plate
_exptl_crystal_F_000 1644
_exptl_crystal_preparation
;
The compound was prepared via the reaction of two equivalents 
of Li(tBUAMD) with WO2Cl2(dme) in THF.
;
_exptl_crystal_recrystallization_method
;
The compound was crystallized via vapor diffusion of pentane 
into THF at room temperature.
;
_exptl_crystal_size_max 0.213
_exptl_crystal_size_mid 0.157
_exptl_crystal_size_min 0.102
_refine_diff_density_max 2.291
_refine_diff_density_min -2.498
_refine_diff_density_rms 0.408
_refine_ls_extinction_method none
_refine_ls_goodness_of_fit_ref 1.071
_refine_ls_hydrogen_treatment constr
_refine_ls_matrix_type full
_refine_ls_number_parameters 333
_refine_ls_number_reflns 7192
_refine_ls_number_restraints 289
_refine_ls_restrained_S_all 1.053
_refine_ls_R_factor_all 0.0987
_refine_ls_R_factor_gt 0.0780
_refine_ls_shift/su_max 0.001
_refine_ls_shift/su_mean 0.000
_refine_ls_structure_factor_coef Fsqd
_refine_ls_weighting_details 'w=1/[\s^2^(Fo^2^)+(0.0986P)^2^+84.6347P] where P=(Fo^2^+2Fc^2^)/3'
_refine_ls_weighting_scheme calc
_refine_ls_wR_factor_gt 0.1952
_refine_ls_wR_factor_ref 0.2111
_reflns_Friedel_coverage 0.000
_reflns_number_gt 5812
_reflns_number_total 7192
_reflns_threshold_expression 'I > 2\s(I)'
_cod_data_source_file cm6b00248_si_004.cif
_cod_data_source_block 3am064_a
_cod_original_cell_volume 3312.8(12)
_cod_database_code 4003231
_shelx_space_group_comment
;
The symmetry employed for this shelxl refinement is uniquely defined
by the following loop, which should always be used as a source of
symmetry information in preference to the above space-group names.
They are only intended as comments.
;
_olex2_refinement_description
;
1. Twinned data refinement
 Scales: 0.9406(11) 0.0594(11)
2. Fixed Uiso
 At 1.2 times of:
  All C(H) groups, All C(H,H) groups
 At 1.5 times of:
  All C(H,H,H) groups
3. Rigid bond restraints
 All non-hydrogen atoms
 with sigma for 1-2 distances of 0.001 and sigma for 1-3 distances of 0.005
4. Uiso/Uaniso restraints and constraints
All non-hydrogen atoms have similar U: within 2A with sigma of 0.01 and sigma
for terminal atoms of 0.04
5.a Secondary CH2 refined with riding coordinates:
 C3A(H3AA,H3AB), C2A(H2AA,H2AB)
5.b Aromatic/amide H refined with riding coordinates:
 C4A(H4AA)
5.c Idealised Me refined as rotating group:
 C14(H14A,H14B,H14C), C13(H13A,H13B,H13C), C4(H4A,H4B,H4C), C12(H12A,H12B,
 H12C), C8(H8A,H8B,H8C), C20(H20A,H20B,H20C), C6(H6A,H6B,H6C), C2(H2A,H2B,H2C),
 C3(H3A,H3B,H3C), C10(H10A,H10B,H10C), C16(H16A,H16B,H16C), C18(H18A,H18B,H18C),
  C19(H19A,H19B,H19C), C9(H9A,H9B,H9C), C5A(H5AA,H5AB,H5AC), C1A(H1AA,H1AB,H1AC)
;
_shelx_shelxl_version_number 2014/7
_olex2_date_sample_completion 2014-04-09
_olex2_date_sample_data_collection 2014-04-08
_olex2_date_sample_submission 2014-04-08
_olex2_exptl_crystal_mounting_method
;
The crystal was mounted under air-free conditions in 
Paratone-N on a brass mount.
;
_olex2_submission_original_sample_id WO2(u2-O)2(tBuAMD)2
_olex2_submission_special_instructions 'No special instructions were received'

loop_
_space_group_symop_operation_xyz
'x, y, z'
'-x+1/2, y+1/2, -z+1/2'
'-x, -y, -z'
'x-1/2, -y-1/2, z-1/2'

loop_
_atom_site_label
_atom_site_type_symbol
_atom_site_fract_x
_atom_site_fract_y
_atom_site_fract_z
_atom_site_U_iso_or_equiv
_atom_site_adp_type
_atom_site_occupancy
_atom_site_site_symmetry_order
_atom_site_calc_flag
_atom_site_refinement_flags_posn
_atom_site_refinement_flags_adp
W2 W 0.52359(6) 0.63078(3) 0.85681(5) 0.0134(2) Uani 1 1 d . U
W1 W 0.56546(6) 0.70274(3) 0.71440(5) 0.0127(2) Uani 1 1 d . U
O1 O 0.7216(10) 0.7163(5) 0.7308(9) 0.018(2) Uani 1 1 d . U
O4 O 0.6644(11) 0.6172(5) 0.9278(9) 0.019(2) Uani 1 1 d . U
O2 O 0.4933(10) 0.7111(4) 0.8444(8) 0.0128(14) Uani 1 1 d . U
O3 O 0.5265(10) 0.6238(4) 0.7069(9) 0.0130(14) Uani 1 1 d . U
N2 N 0.4697(12) 0.7752(6) 0.6606(10) 0.0138(18) Uani 1 1 d . U
N3 N 0.4149(13) 0.5578(6) 0.8494(11) 0.018(2) Uani 1 1 d . U
N4 N 0.3836(13) 0.6266(6) 0.9571(11) 0.0167(19) Uani 1 1 d . U
N1 N 0.4932(14) 0.7066(5) 0.5573(11) 0.0178(19) Uani 1 1 d . U
C17 C 0.3342(16) 0.6648(7) 1.0323(13) 0.018(2) Uani 1 1 d . U
C14 C 0.294(2) 0.5102(9) 0.6990(16) 0.036(4) Uani 1 1 d . U
H14A H 0.2861 0.4754 0.6621 0.055 Uiso 1 1 calc GR .
H14B H 0.3108 0.5393 0.6520 0.055 Uiso 1 1 calc GR .
H14C H 0.2172 0.5181 0.7264 0.055 Uiso 1 1 calc GR .
C5 C 0.4309(15) 0.7543(6) 0.5654(12) 0.015(2) Uani 1 1 d . U
C1 C 0.4884(17) 0.6665(7) 0.4670(14) 0.022(2) Uani 1 1 d . U
C13 C 0.380(2) 0.4566(7) 0.8615(16) 0.030(4) Uani 1 1 d . U
H13A H 0.4405 0.4587 0.9234 0.046 Uiso 1 1 calc GR .
H13B H 0.3908 0.4223 0.8258 0.046 Uiso 1 1 calc GR .
H13C H 0.2970 0.4583 0.8804 0.046 Uiso 1 1 calc GR .
C7 C 0.4249(16) 0.8271(7) 0.7083(14) 0.019(2) Uani 1 1 d . U
C4 C 0.3723(17) 0.6311(7) 0.4620(14) 0.022(3) Uani 1 1 d . U
H4A H 0.3789 0.6073 0.5221 0.033 Uiso 1 1 calc GR .
H4B H 0.3640 0.6089 0.3996 0.033 Uiso 1 1 calc GR .
H4C H 0.3000 0.6546 0.4610 0.033 Uiso 1 1 calc GR .
C12 C 0.527(2) 0.4974(8) 0.7490(18) 0.034(4) Uani 1 1 d . U
H12A H 0.5459 0.5286 0.7071 0.051 Uiso 1 1 calc GR .
H12B H 0.5243 0.4642 0.7077 0.051 Uiso 1 1 calc GR .
H12C H 0.5917 0.4939 0.8079 0.051 Uiso 1 1 calc GR .
C15 C 0.3387(16) 0.5793(7) 0.9137(13) 0.018(2) Uani 1 1 d . U
C8 C 0.4255(18) 0.8767(7) 0.6351(16) 0.026(4) Uani 1 1 d . U
H8A H 0.5062 0.8796 0.6116 0.039 Uiso 1 1 calc GR .
H8B H 0.4085 0.9101 0.6715 0.039 Uiso 1 1 calc GR .
H8C H 0.3621 0.8717 0.5759 0.039 Uiso 1 1 calc GR .
C20 C 0.2232(19) 0.6971(8) 0.9764(14) 0.026(4) Uani 1 1 d . U
H20A H 0.1969 0.7245 1.0230 0.040 Uiso 1 1 calc GR .
H20B H 0.1551 0.6721 0.9551 0.040 Uiso 1 1 calc GR .
H20C H 0.2475 0.7152 0.9160 0.040 Uiso 1 1 calc GR .
C6 C 0.3244(17) 0.7760(7) 0.4895(15) 0.026(4) Uani 1 1 d . U
H6A H 0.3558 0.8020 0.4430 0.038 Uiso 1 1 calc GR .
H6B H 0.2649 0.7942 0.5270 0.038 Uiso 1 1 calc GR .
H6C H 0.2842 0.7457 0.4498 0.038 Uiso 1 1 calc GR .
C2 C 0.6055(17) 0.6318(8) 0.4842(14) 0.023(3) Uani 1 1 d . U
H2A H 0.6025 0.6042 0.4302 0.035 Uiso 1 1 calc GR .
H2B H 0.6112 0.6139 0.5511 0.035 Uiso 1 1 calc GR .
H2C H 0.6774 0.6552 0.4822 0.035 Uiso 1 1 calc GR .
C11 C 0.4002(17) 0.5066(7) 0.7877(14) 0.022(3) Uani 1 1 d . U
C3 C 0.4833(19) 0.6996(8) 0.3634(15) 0.027(4) Uani 1 1 d . U
H3A H 0.4005 0.7145 0.3446 0.041 Uiso 1 1 calc GR .
H3B H 0.5032 0.6754 0.3090 0.041 Uiso 1 1 calc GR .
H3C H 0.5429 0.7295 0.3726 0.041 Uiso 1 1 calc GR .
C10 C 0.2974(17) 0.8172(7) 0.7482(16) 0.025(4) Uani 1 1 d . U
H10A H 0.2314 0.8180 0.6903 0.038 Uiso 1 1 calc GR .
H10B H 0.2835 0.8458 0.7972 0.038 Uiso 1 1 calc GR .
H10C H 0.2985 0.7817 0.7821 0.038 Uiso 1 1 calc GR .
C16 C 0.2155(16) 0.5520(7) 0.9360(15) 0.025(4) Uani 1 1 d . U
H16A H 0.1529 0.5802 0.9390 0.037 Uiso 1 1 calc GR .
H16B H 0.2296 0.5328 1.0017 0.037 Uiso 1 1 calc GR .
H16C H 0.1872 0.5261 0.8813 0.037 Uiso 1 1 calc GR .
C18 C 0.4414(18) 0.7053(8) 1.0704(14) 0.024(4) Uani 1 1 d . U
H18A H 0.5105 0.6850 1.1074 0.036 Uiso 1 1 calc GR .
H18B H 0.4124 0.7323 1.1162 0.036 Uiso 1 1 calc GR .
H18C H 0.4684 0.7237 1.0114 0.036 Uiso 1 1 calc GR .
C19 C 0.2971(19) 0.6361(7) 1.1272(14) 0.024(3) Uani 1 1 d . U
H19A H 0.2827 0.6634 1.1785 0.036 Uiso 1 1 calc GR .
H19B H 0.3632 0.6116 1.1561 0.036 Uiso 1 1 calc GR .
H19C H 0.2218 0.6151 1.1075 0.036 Uiso 1 1 calc GR .
C9 C 0.5264(17) 0.8401(8) 0.8055(15) 0.025(3) Uani 1 1 d . U
H9A H 0.5353 0.8086 0.8514 0.038 Uiso 1 1 calc GR .
H9B H 0.5003 0.8718 0.8423 0.038 Uiso 1 1 calc GR .
H9C H 0.6054 0.8480 0.7818 0.038 Uiso 1 1 calc GR .
C3A C 0.0083(18) 0.6004(10) 0.740(2) 0.045(4) Uani 1 1 d . U
H3AA H 0.0561 0.6028 0.8087 0.054 Uiso 1 1 calc R .
H3AB H 0.0478 0.5722 0.7013 0.054 Uiso 1 1 calc R .
C2A C -0.114(2) 0.5818(12) 0.751(2) 0.058(5) Uani 1 1 d . U
H2AA H -0.1604 0.5747 0.6821 0.070 Uiso 1 1 calc R .
H2AB H -0.1580 0.6108 0.7835 0.070 Uiso 1 1 calc R .
C4A C 0.018(2) 0.6490(11) 0.692(2) 0.058(5) Uani 1 1 d . U
H4AA H -0.0512 0.6714 0.6704 0.069 Uiso 1 1 calc R .
C5A C 0.145(3) 0.6649(11) 0.674(2) 0.057(6) Uani 1 1 d . U
H5AA H 0.1959 0.6700 0.7405 0.086 Uiso 1 1 calc GR .
H5AB H 0.1411 0.6990 0.6354 0.086 Uiso 1 1 calc GR .
H5AC H 0.1799 0.6362 0.6357 0.086 Uiso 1 1 calc GR .
C1A C -0.112(3) 0.5313(16) 0.814(3) 0.098(10) Uani 1 1 d . U
H1AA H -0.1068 0.5411 0.8862 0.147 Uiso 1 1 calc GR .
H1AB H -0.0398 0.5095 0.8032 0.147 Uiso 1 1 calc GR .
H1AC H -0.1866 0.5102 0.7929 0.147 Uiso 1 1 calc GR .

loop_
_atom_site_aniso_label
_atom_site_aniso_U_11
_atom_site_aniso_U_22
_atom_site_aniso_U_33
_atom_site_aniso_U_23
_atom_site_aniso_U_13
_atom_site_aniso_U_12
W2 0.0118(3) 0.0169(3) 0.0114(4) 0.0006(2) 0.0014(3) -0.0004(2)
W1 0.0111(3) 0.0170(3) 0.0099(4) 0.0001(2) 0.0012(2) 0.0002(2)
O1 0.0107(16) 0.022(5) 0.020(6) -0.002(5) 0.001(3) 0.001(3)
O4 0.014(3) 0.025(5) 0.017(5) 0.000(4) -0.002(3) 0.001(3)
O2 0.015(4) 0.0162(15) 0.006(3) 0.001(3) 0.000(3) -0.002(3)
O3 0.012(4) 0.0154(16) 0.0112(15) 0.001(3) 0.001(3) 0.003(3)
N2 0.011(5) 0.023(3) 0.009(4) 0.006(3) 0.004(3) 0.003(3)
N3 0.019(5) 0.018(3) 0.017(5) 0.001(3) 0.002(4) -0.004(3)
N4 0.018(4) 0.023(4) 0.009(5) 0.001(3) 0.004(3) -0.004(3)
N1 0.022(5) 0.021(4) 0.0102(19) 0.004(3) 0.000(3) -0.003(4)
C17 0.016(5) 0.027(6) 0.011(6) 0.000(3) 0.005(4) -0.002(4)
C14 0.046(9) 0.034(10) 0.025(9) -0.007(6) -0.010(7) 0.005(8)
C5 0.017(5) 0.020(5) 0.009(4) 0.008(3) 0.005(4) -0.004(4)
C1 0.023(5) 0.028(6) 0.013(4) -0.001(3) -0.005(6) -0.004(4)
C13 0.040(11) 0.020(5) 0.030(10) 0.003(6) 0.003(7) -0.006(7)
C7 0.016(5) 0.022(5) 0.019(6) 0.002(4) 0.004(4) 0.002(5)
C4 0.021(6) 0.033(8) 0.010(8) -0.004(6) 0.001(6) -0.004(5)
C12 0.038(7) 0.028(9) 0.040(12) -0.006(8) 0.017(7) 0.003(7)
C15 0.018(5) 0.021(5) 0.014(6) 0.003(4) 0.001(4) -0.003(4)
C8 0.028(9) 0.022(6) 0.028(9) 0.007(6) 0.003(7) 0.008(7)
C20 0.031(8) 0.039(9) 0.009(8) -0.002(6) 0.002(6) 0.011(6)
C6 0.020(8) 0.028(8) 0.025(9) -0.012(7) -0.012(6) 0.001(6)
C2 0.024(6) 0.037(9) 0.011(9) -0.004(6) 0.011(7) 0.000(5)
C11 0.026(6) 0.017(4) 0.023(7) 0.000(3) 0.001(4) -0.001(5)
C3 0.033(10) 0.037(9) 0.014(5) 0.000(5) 0.011(7) 0.001(7)
C10 0.020(6) 0.026(8) 0.032(11) -0.009(7) 0.013(6) 0.001(6)
C16 0.016(7) 0.029(8) 0.029(10) 0.005(7) 0.003(6) -0.003(5)
C18 0.031(8) 0.037(9) 0.007(9) -0.009(6) 0.007(6) -0.012(6)
C19 0.033(10) 0.027(8) 0.013(7) 0.002(5) 0.009(6) 0.000(6)
C9 0.023(7) 0.029(9) 0.022(8) -0.003(5) -0.001(6) 0.006(7)
C3A 0.013(6) 0.060(9) 0.062(11) 0.023(8) 0.002(7) 0.014(6)
C2A 0.015(7) 0.079(11) 0.079(13) 0.029(9) 0.003(8) 0.009(7)
C4A 0.038(8) 0.060(10) 0.073(12) 0.025(9) -0.002(9) 0.006(8)
C5A 0.063(11) 0.054(13) 0.064(17) 0.003(12) 0.043(13) 0.004(10)
C1A 0.033(14) 0.12(2) 0.14(3) 0.079(17) 0.011(16) 0.002(13)

loop_
_atom_type_symbol
_atom_type_description
_atom_type_scat_dispersion_real
_atom_type_scat_dispersion_imag
_atom_type_scat_source
C C 0.0033 0.0016 'International Tables Vol C Tables 4.2.6.8 and 6.1.1.4'
H H 0.0000 0.0000 'International Tables Vol C Tables 4.2.6.8 and 6.1.1.4'
N N 0.0061 0.0033 'International Tables Vol C Tables 4.2.6.8 and 6.1.1.4'
O O 0.0106 0.0060 'International Tables Vol C Tables 4.2.6.8 and 6.1.1.4'
W W -0.8490 6.8722 'International Tables Vol C Tables 4.2.6.8 and 6.1.1.4'

loop_
_geom_angle_atom_site_label_1
_geom_angle_atom_site_label_2
_geom_angle_atom_site_label_3
_geom_angle
O4 W2 O2 111.2(5)
O4 W2 O3 112.8(5)
O4 W2 N3 108.3(5)
O4 W2 N4 108.6(6)
O2 W2 N3 137.1(5)
O2 W2 N4 88.4(5)
O3 W2 O2 91.7(4)
O3 W2 N3 88.1(5)
O3 W2 N4 135.4(5)
N3 W2 N4 63.4(5)
O1 W1 O2 112.1(5)
O1 W1 O3 113.4(5)
O1 W1 N2 108.4(5)
O1 W1 N1 110.3(6)
O2 W1 N2 88.0(5)
O2 W1 N1 134.1(5)
O3 W1 O2 92.0(4)
O3 W1 N2 134.7(5)
O3 W1 N1 86.9(5)
N1 W1 N2 62.4(5)
W1 O2 W2 83.6(4)
W1 O3 W2 84.2(4)
C5 N2 W1 93.9(10)
C5 N2 C7 127.7(14)
C7 N2 W1 136.7(11)
C15 N3 W2 91.8(10)
C15 N3 C11 129.0(14)
C11 N3 W2 138.2(11)
C17 N4 W2 135.8(10)
C15 N4 W2 91.8(10)
C15 N4 C17 131.5(14)
C5 N1 W1 95.0(10)
C5 N1 C1 130.0(14)
C1 N1 W1 134.2(11)
N4 C17 C20 109.5(14)
N4 C17 C18 106.3(13)
N4 C17 C19 113.9(14)
C20 C17 C18 109.5(15)
C19 C17 C20 110.0(14)
C19 C17 C18 107.5(15)
H14A C14 H14B 109.5
H14A C14 H14C 109.5
H14B C14 H14C 109.5
C11 C14 H14A 109.5
C11 C14 H14B 109.5
C11 C14 H14C 109.5
N2 C5 W1 54.6(8)
N2 C5 C6 125.7(15)
N1 C5 W1 53.6(8)
N1 C5 N2 107.3(14)
N1 C5 C6 126.5(15)
C6 C5 W1 164.5(12)
N1 C1 C3 109.3(14)
C4 C1 N1 109.7(14)
C4 C1 C3 108.7(15)
C2 C1 N1 107.5(14)
C2 C1 C4 111.4(15)
C2 C1 C3 110.1(15)
H13A C13 H13B 109.5
H13A C13 H13C 109.5
H13B C13 H13C 109.5
C11 C13 H13A 109.5
C11 C13 H13B 109.5
C11 C13 H13C 109.5
N2 C7 C8 111.6(14)
N2 C7 C10 110.9(13)
N2 C7 C9 105.4(13)
C8 C7 C10 114.0(15)
C8 C7 C9 106.1(15)
C10 C7 C9 108.4(14)
C1 C4 H4A 109.5
C1 C4 H4B 109.5
C1 C4 H4C 109.5
H4A C4 H4B 109.5
H4A C4 H4C 109.5
H4B C4 H4C 109.5
H12A C12 H12B 109.5
H12A C12 H12C 109.5
H12B C12 H12C 109.5
C11 C12 H12A 109.5
C11 C12 H12B 109.5
C11 C12 H12C 109.5
N3 C15 W2 56.1(8)
N3 C15 C16 124.3(15)
N4 C15 W2 56.6(8)
N4 C15 N3 111.8(14)
N4 C15 C16 123.9(15)
C16 C15 W2 172.3(12)
C7 C8 H8A 109.5
C7 C8 H8B 109.5
C7 C8 H8C 109.5
H8A C8 H8B 109.5
H8A C8 H8C 109.5
H8B C8 H8C 109.5
C17 C20 H20A 109.5
C17 C20 H20B 109.5
C17 C20 H20C 109.5
H20A C20 H20B 109.5
H20A C20 H20C 109.5
H20B C20 H20C 109.5
C5 C6 H6A 109.5
C5 C6 H6B 109.5
C5 C6 H6C 109.5
H6A C6 H6B 109.5
H6A C6 H6C 109.5
H6B C6 H6C 109.5
C1 C2 H2A 109.5
C1 C2 H2B 109.5
C1 C2 H2C 109.5
H2A C2 H2B 109.5
H2A C2 H2C 109.5
H2B C2 H2C 109.5
N3 C11 C14 112.3(15)
N3 C11 C13 109.2(15)
N3 C11 C12 105.2(14)
C14 C11 C13 110.7(16)
C14 C11 C12 112.3(17)
C12 C11 C13 106.9(15)
C1 C3 H3A 109.5
C1 C3 H3B 109.5
C1 C3 H3C 109.5
H3A C3 H3B 109.5
H3A C3 H3C 109.5
H3B C3 H3C 109.5
C7 C10 H10A 109.5
C7 C10 H10B 109.5
C7 C10 H10C 109.5
H10A C10 H10B 109.5
H10A C10 H10C 109.5
H10B C10 H10C 109.5
C15 C16 H16A 109.5
C15 C16 H16B 109.5
C15 C16 H16C 109.5
H16A C16 H16B 109.5
H16A C16 H16C 109.5
H16B C16 H16C 109.5
C17 C18 H18A 109.5
C17 C18 H18B 109.5
C17 C18 H18C 109.5
H18A C18 H18B 109.5
H18A C18 H18C 109.5
H18B C18 H18C 109.5
C17 C19 H19A 109.5
C17 C19 H19B 109.5
C17 C19 H19C 109.5
H19A C19 H19B 109.5
H19A C19 H19C 109.5
H19B C19 H19C 109.5
C7 C9 H9A 109.5
C7 C9 H9B 109.5
C7 C9 H9C 109.5
H9A C9 H9B 109.5
H9A C9 H9C 109.5
H9B C9 H9C 109.5
H3AA C3A H3AB 107.2
C2A C3A H3AA 108.0
C2A C3A H3AB 108.0
C4A C3A H3AA 108.0
C4A C3A H3AB 108.0
C4A C3A C2A 117(2)
C3A C2A H2AA 109.3
C3A C2A H2AB 109.3
C3A C2A C1A 112(2)
H2AA C2A H2AB 107.9
C1A C2A H2AA 109.3
C1A C2A H2AB 109.3
C3A C4A H4AA 122.1
C3A C4A C5A 116(2)
C5A C4A H4AA 122.1
C4A C5A H5AA 109.5
C4A C5A H5AB 109.5
C4A C5A H5AC 109.5
H5AA C5A H5AB 109.5
H5AA C5A H5AC 109.5
H5AB C5A H5AC 109.5
C2A C1A H1AA 109.5
C2A C1A H1AB 109.5
C2A C1A H1AC 109.5
H1AA C1A H1AB 109.5
H1AA C1A H1AC 109.5
H1AB C1A H1AC 109.5

loop_
_geom_bond_atom_site_label_1
_geom_bond_atom_site_label_2
_geom_bond_distance
W2 O4 1.693(11)
W2 O2 1.963(10)
W2 O3 1.947(11)
W2 N3 2.106(13)
W2 N4 2.118(14)
W1 O1 1.697(11)
W1 O2 1.952(11)
W1 O3 1.946(10)
W1 N2 2.096(13)
W1 N1 2.073(14)
N2 C5 1.34(2)
N2 C7 1.50(2)
N3 C15 1.35(2)
N3 C11 1.46(2)
N4 C17 1.49(2)
N4 C15 1.33(2)
N1 C5 1.34(2)
N1 C1 1.51(2)
C17 C20 1.52(2)
C17 C18 1.54(2)
C17 C19 1.51(2)
C14 H14A 0.9600
C14 H14B 0.9600
C14 H14C 0.9600
C14 C11 1.51(3)
C5 C6 1.50(2)
C1 C4 1.51(2)
C1 C2 1.50(3)
C1 C3 1.55(3)
C13 H13A 0.9600
C13 H13B 0.9600
C13 H13C 0.9600
C13 C11 1.57(2)
C7 C8 1.52(2)
C7 C10 1.55(2)
C7 C9 1.58(3)
C4 H4A 0.9600
C4 H4B 0.9600
C4 H4C 0.9600
C12 H12A 0.9600
C12 H12B 0.9600
C12 H12C 0.9600
C12 C11 1.54(3)
C15 C16 1.54(2)
C8 H8A 0.9600
C8 H8B 0.9600
C8 H8C 0.9600
C20 H20A 0.9600
C20 H20B 0.9600
C20 H20C 0.9600
C6 H6A 0.9600
C6 H6B 0.9600
C6 H6C 0.9600
C2 H2A 0.9600
C2 H2B 0.9600
C2 H2C 0.9600
C3 H3A 0.9600
C3 H3B 0.9600
C3 H3C 0.9600
C10 H10A 0.9600
C10 H10B 0.9600
C10 H10C 0.9600
C16 H16A 0.9600
C16 H16B 0.9600
C16 H16C 0.9600
C18 H18A 0.9600
C18 H18B 0.9600
C18 H18C 0.9600
C19 H19A 0.9600
C19 H19B 0.9600
C19 H19C 0.9600
C9 H9A 0.9600
C9 H9B 0.9600
C9 H9C 0.9600
C3A H3AA 0.9700
C3A H3AB 0.9700
C3A C2A 1.42(3)
C3A C4A 1.34(3)
C2A H2AA 0.9700
C2A H2AB 0.9700
C2A C1A 1.46(4)
C4A H4AA 0.9300
C4A C5A 1.46(4)
C5A H5AA 0.9600
C5A H5AB 0.9600
C5A H5AC 0.9600
C1A H1AA 0.9600
C1A H1AB 0.9600
C1A H1AC 0.9600

loop_
_geom_torsion_atom_site_label_1
_geom_torsion_atom_site_label_2
_geom_torsion_atom_site_label_3
_geom_torsion_atom_site_label_4
_geom_torsion
W2 N3 C15 N4 -10.3(14)
W2 N3 C15 C16 170.7(15)
W2 N3 C11 C14 -96(2)
W2 N3 C11 C13 140.9(15)
W2 N3 C11 C12 27(2)
W2 N4 C17 C20 92.1(18)
W2 N4 C17 C18 -26(2)
W2 N4 C17 C19 -144.3(14)
W2 N4 C15 N3 10.2(14)
W2 N4 C15 C16 -170.7(15)
W1 N2 C5 N1 -10.8(12)
W1 N2 C5 C6 160.9(15)
W1 N2 C7 C8 148.9(13)
W1 N2 C7 C10 -82.8(19)
W1 N2 C7 C9 34(2)
W1 N1 C5 N2 10.9(12)
W1 N1 C5 C6 -160.7(15)
W1 N1 C1 C4 88.4(18)
W1 N1 C1 C2 -33(2)
W1 N1 C1 C3 -152.4(13)
C17 N4 C15 W2 170(2)
C17 N4 C15 N3 -179.7(16)
C17 N4 C15 C16 -1(3)
C5 N2 C7 C8 -50(2)
C5 N2 C7 C10 78(2)
C5 N2 C7 C9 -164.7(15)
C5 N1 C1 C4 -78(2)
C5 N1 C1 C2 160.6(16)
C5 N1 C1 C3 41(2)
C1 N1 C5 W1 170.3(19)
C1 N1 C5 N2 -178.7(15)
C1 N1 C5 C6 10(3)
C7 N2 C5 W1 -167.1(17)
C7 N2 C5 N1 -177.9(14)
C7 N2 C5 C6 -6(3)
C15 N3 C11 C14 69(2)
C15 N3 C11 C13 -54(2)
C15 N3 C11 C12 -168.3(17)
C15 N4 C17 C20 -74(2)
C15 N4 C17 C18 168.2(17)
C15 N4 C17 C19 50(3)
C11 N3 C15 W2 -170(2)
C11 N3 C15 N4 179.6(15)
C11 N3 C15 C16 1(3)
C2A C3A C4A C5A -176(3)
C4A C3A C2A C1A -174(3)

loop_
_smtbx_masks_void_nr
_smtbx_masks_void_average_x
_smtbx_masks_void_average_y
_smtbx_masks_void_average_z
_smtbx_masks_void_volume
_smtbx_masks_void_count_electrons
1 0.432 0.000 0.000 186.1 0.0
2 0.063 0.500 0.500 186.1 0.0

loop_
_twin_individual_id
_twin_individual_mass_fraction_refined
1 0.9406(11)
2 0.0594(11)
